data_4324791
loop_
_publ_author_name
'Ramachandran Azhakar'
'Sankaranarayana Pillai Sarish'
'Ga\<sper Tav\<car'
'Herbert W. Roesky'
'Jakob Hey'
'Dietmar Stalke'
'Debasis Koley'

_publ_section_title
;
 Formation of Silicon Centered Spirocyclic Compounds: Reaction of
 N-Heterocyclic Stable Silylene with Benzoylpyridine, Diisopropyl
 Azodicarboxylate, and 1,2-Diphenylhydrazine
;
_journal_name_full 'Inorganic Chemistry'
_journal_page_first 3028
_journal_page_last 3036
_journal_paper_doi 10.1021/ic102566c
_journal_volume 50
_journal_year 2011
_chemical_formula_moiety 'C41 H49 N3 O Si'
_chemical_formula_sum 'C41 H49 N3 O Si'
_chemical_formula_weight 627.92
_chemical_name_systematic
; 
 ? 
;
_space_group_IT_number 2
_symmetry_cell_setting triclinic
_symmetry_space_group_name_Hall '-P 1'
_symmetry_space_group_name_H-M 'P -1'
_atom_sites_solution_hydrogens geom
_atom_sites_solution_primary direct
_atom_sites_solution_secondary difmap
_audit_creation_method SHELXL-97
_cell_angle_alpha 78.5770(10)
_cell_angle_beta 74.8600(10)
_cell_angle_gamma 71.9120(10)
_cell_formula_units_Z 2
_cell_length_a 11.2420(7)
_cell_length_b 11.5555(7)
_cell_length_c 14.8291(9)
_cell_measurement_reflns_used 8161
_cell_measurement_temperature 100(2)
_cell_measurement_theta_max 26.834
_cell_measurement_theta_min 2.2065
_cell_volume 1753.22(19)
_computing_cell_refinement 'SAINT V7.68A'
_computing_data_collection 'APEX2 v2008.11'
_computing_data_reduction 'SAINT V7.68A'
_computing_molecular_graphics 'XP in SHELXTL Version 2008/3'
_computing_publication_material 'XP in SHELXTL Version 2008/3'
_computing_structure_refinement 'SHELXL-97 (Sheldrick, 2008)'
_computing_structure_solution 'SHELXS-97 (Sheldrick, 2008)'
_diffrn_ambient_temperature 100(2)
_diffrn_measured_fraction_theta_full 0.989
_diffrn_measured_fraction_theta_max 0.989
_diffrn_measurement_device_type 'Bruker Smart Apex II with D8-Goniometer'
_diffrn_measurement_method 'omega scans'
_diffrn_radiation_monochromator 'INCOATEC mirror optics'
_diffrn_radiation_source 'INCOATEC Mo Microsource'
_diffrn_radiation_type MoK\a
_diffrn_radiation_wavelength 0.71073
_diffrn_reflns_av_R_equivalents 0.0312
_diffrn_reflns_av_sigmaI/netI 0.0256
_diffrn_reflns_limit_h_max 14
_diffrn_reflns_limit_h_min -14
_diffrn_reflns_limit_k_max 14
_diffrn_reflns_limit_k_min -14
_diffrn_reflns_limit_l_max 19
_diffrn_reflns_limit_l_min -19
_diffrn_reflns_number 43551
_diffrn_reflns_theta_full 27.18
_diffrn_reflns_theta_max 27.18
_diffrn_reflns_theta_min 1.43
_exptl_absorpt_coefficient_mu 0.103
_exptl_absorpt_correction_T_max 1.0000
_exptl_absorpt_correction_T_min 0.9696
_exptl_absorpt_correction_type empirical
_exptl_absorpt_process_details 'SADABS 2008/1'
_exptl_crystal_colour red
_exptl_crystal_density_diffrn 1.189
_exptl_crystal_description block
_exptl_crystal_F_000 676
_exptl_crystal_size_max 0.12
_exptl_crystal_size_mid 0.08
_exptl_crystal_size_min 0.06
_refine_diff_density_max 0.300
_refine_diff_density_min -0.347
_refine_diff_density_rms 0.044
_refine_ls_extinction_method none
_refine_ls_goodness_of_fit_ref 1.021
_refine_ls_hydrogen_treatment constr
_refine_ls_matrix_type full
_refine_ls_number_parameters 424
_refine_ls_number_reflns 7717
_refine_ls_number_restraints 0
_refine_ls_restrained_S_all 1.021
_refine_ls_R_factor_all 0.0503
_refine_ls_R_factor_gt 0.0399
_refine_ls_shift/su_max 0.001
_refine_ls_shift/su_mean 0.000
_refine_ls_structure_factor_coef Fsqd
_refine_ls_weighting_details 'calc w=1/[\s^2^(Fo^2^)+(0.0411P)^2^+0.9246P] where P=(Fo^2^+2Fc^2^)/3'
_refine_ls_weighting_scheme calc
_refine_ls_wR_factor_gt 0.0924
_refine_ls_wR_factor_ref 0.0977
_reflns_number_gt 6463
_reflns_number_total 7717
_reflns_threshold_expression >2sigma(I)
_cod_data_source_file ic102566c_si_002.cif
_cod_data_source_block p-1
_cod_database_code 4324791

loop_
_symmetry_equiv_pos_as_xyz
'x, y, z'
'-x, -y, -z'

loop_
_atom_site_label
_atom_site_type_symbol
_atom_site_fract_x
_atom_site_fract_y
_atom_site_fract_z
_atom_site_U_iso_or_equiv
_atom_site_adp_type
_atom_site_occupancy
_atom_site_symmetry_multiplicity
_atom_site_calc_flag
_atom_site_refinement_flags
C1 C -0.04898(14) 0.99636(15) 0.17750(11) 0.0239(3) Uani 1 1 d .
H1A H -0.1386 0.9968 0.2038 0.036 Uiso 1 1 calc R
H1B H -0.0232 0.9727 0.1138 0.036 Uiso 1 1 calc R
H1C H -0.0395 1.0785 0.1749 0.036 Uiso 1 1 calc R
C2 C 0.03278(13) 0.90769(12) 0.23764(10) 0.0160(3) Uani 1 1 d .
C3 C -0.01869(13) 0.84237(13) 0.31735(10) 0.0168(3) Uani 1 1 d .
H3 H -0.1096 0.8616 0.3328 0.020 Uiso 1 1 calc R
C4 C 0.04636(13) 0.74819(12) 0.38115(9) 0.0157(3) Uani 1 1 d .
C5 C -0.01919(14) 0.67907(14) 0.45028(11) 0.0224(3) Uani 1 1 d .
H5A H 0.0250 0.6168 0.4916 0.027 Uiso 1 1 calc R
H5B H -0.1088 0.6934 0.4569 0.027 Uiso 1 1 calc R
C6 C 0.22116(13) 0.93148(12) 0.11209(9) 0.0144(3) Uani 1 1 d .
C7 C 0.24761(13) 0.85060(13) 0.04576(10) 0.0169(3) Uani 1 1 d .
C8 C 0.30032(14) 0.88685(13) -0.04785(10) 0.0202(3) Uani 1 1 d .
H8 H 0.3197 0.8327 -0.0935 0.024 Uiso 1 1 calc R
C9 C 0.32486(14) 1.00026(14) -0.07539(10) 0.0223(3) Uani 1 1 d .
H9 H 0.3607 1.0236 -0.1394 0.027 Uiso 1 1 calc R
C10 C 0.29705(14) 1.07931(13) -0.00954(10) 0.0215(3) Uani 1 1 d .
H10 H 0.3136 1.1573 -0.0290 0.026 Uiso 1 1 calc R
C11 C 0.24504(13) 1.04722(12) 0.08519(10) 0.0166(3) Uani 1 1 d .
C12 C 0.21800(15) 0.72684(13) 0.07032(10) 0.0203(3) Uani 1 1 d .
H12 H 0.1856 0.7131 0.1400 0.024 Uiso 1 1 calc R
C13 C 0.33724(16) 0.62199(14) 0.04323(11) 0.0268(3) Uani 1 1 d .
H13A H 0.3677 0.6311 -0.0253 0.040 Uiso 1 1 calc R
H13B H 0.3161 0.5435 0.0644 0.040 Uiso 1 1 calc R
H13C H 0.4044 0.6241 0.0732 0.040 Uiso 1 1 calc R
C14 C 0.11266(15) 0.72717(15) 0.02214(11) 0.0263(3) Uani 1 1 d .
H14A H 0.0357 0.7930 0.0419 0.039 Uiso 1 1 calc R
H14B H 0.0925 0.6480 0.0401 0.039 Uiso 1 1 calc R
H14C H 0.1425 0.7408 -0.0464 0.039 Uiso 1 1 calc R
C15 C 0.21746(13) 1.13875(12) 0.15328(10) 0.0169(3) Uani 1 1 d .
H15 H 0.1772 1.1033 0.2168 0.020 Uiso 1 1 calc R
C16 C 0.34198(15) 1.16051(14) 0.16075(11) 0.0233(3) Uani 1 1 d .
H16A H 0.4020 1.0817 0.1772 0.035 Uiso 1 1 calc R
H16B H 0.3234 1.2134 0.2096 0.035 Uiso 1 1 calc R
H16C H 0.3802 1.2003 0.1002 0.035 Uiso 1 1 calc R
C17 C 0.12406(15) 1.26088(13) 0.12484(11) 0.0230(3) Uani 1 1 d .
H17A H 0.1633 1.2991 0.0639 0.035 Uiso 1 1 calc R
H17B H 0.1042 1.3157 0.1726 0.035 Uiso 1 1 calc R
H17C H 0.0450 1.2460 0.1198 0.035 Uiso 1 1 calc R
C18 C 0.24826(12) 0.62898(12) 0.42846(9) 0.0146(3) Uani 1 1 d .
C19 C 0.30973(13) 0.51560(13) 0.39349(10) 0.0168(3) Uani 1 1 d .
C20 C 0.37082(14) 0.41874(13) 0.45270(10) 0.0214(3) Uani 1 1 d .
H20 H 0.4126 0.3413 0.4306 0.026 Uiso 1 1 calc R
C21 C 0.37177(15) 0.43300(14) 0.54279(10) 0.0235(3) Uani 1 1 d .
H21 H 0.4143 0.3659 0.5819 0.028 Uiso 1 1 calc R
C22 C 0.31121(14) 0.54432(14) 0.57597(10) 0.0212(3) Uani 1 1 d .
H22 H 0.3117 0.5530 0.6383 0.025 Uiso 1 1 calc R
C23 C 0.24899(13) 0.64496(13) 0.51968(10) 0.0171(3) Uani 1 1 d .
C24 C 0.30905(14) 0.49484(13) 0.29539(10) 0.0186(3) Uani 1 1 d .
H24 H 0.3007 0.5758 0.2547 0.022 Uiso 1 1 calc R
C25 C 0.19306(15) 0.45107(15) 0.29688(12) 0.0278(3) Uani 1 1 d .
H25A H 0.1999 0.3703 0.3345 0.042 Uiso 1 1 calc R
H25B H 0.1907 0.4452 0.2324 0.042 Uiso 1 1 calc R
H25C H 0.1143 0.5097 0.3247 0.042 Uiso 1 1 calc R
C26 C 0.43291(15) 0.40630(14) 0.25062(11) 0.0232(3) Uani 1 1 d .
H26A H 0.5062 0.4336 0.2529 0.035 Uiso 1 1 calc R
H26B H 0.4324 0.4047 0.1849 0.035 Uiso 1 1 calc R
H26C H 0.4396 0.3238 0.2853 0.035 Uiso 1 1 calc R
C27 C 0.18620(14) 0.76594(13) 0.55989(10) 0.0201(3) Uani 1 1 d .
H27 H 0.1465 0.8274 0.5109 0.024 Uiso 1 1 calc R
C28 C 0.08021(16) 0.75420(16) 0.64777(11) 0.0301(4) Uani 1 1 d .
H28A H 0.0149 0.7271 0.6315 0.045 Uiso 1 1 calc R
H28B H 0.0409 0.8340 0.6712 0.045 Uiso 1 1 calc R
H28C H 0.1171 0.6940 0.6967 0.045 Uiso 1 1 calc R
C29 C 0.28597(16) 0.81349(15) 0.58359(11) 0.0257(3) Uani 1 1 d .
H29A H 0.3223 0.7570 0.6343 0.039 Uiso 1 1 calc R
H29B H 0.2450 0.8950 0.6040 0.039 Uiso 1 1 calc R
H29C H 0.3544 0.8190 0.5276 0.039 Uiso 1 1 calc R
C30 C 0.50516(13) 0.78122(12) 0.25846(9) 0.0140(3) Uani 1 1 d .
C31 C 0.45839(13) 0.87645(12) 0.31102(9) 0.0142(3) Uani 1 1 d .
C32 C 0.25593(14) 1.01114(12) 0.38438(9) 0.0173(3) Uani 1 1 d .
H32 H 0.1649 1.0335 0.3986 0.021 Uiso 1 1 calc R
C33 C 0.31593(15) 1.07609(13) 0.41356(10) 0.0216(3) Uani 1 1 d .
H33 H 0.2685 1.1431 0.4479 0.026 Uiso 1 1 calc R
C34 C 0.45368(15) 1.04193(13) 0.39161(10) 0.0224(3) Uani 1 1 d .
H34 H 0.4974 1.0875 0.4114 0.027 Uiso 1 1 calc R
C35 C 0.52171(14) 0.94650(13) 0.34349(10) 0.0196(3) Uani 1 1 d .
H35 H 0.6126 0.9250 0.3307 0.024 Uiso 1 1 calc R
C36 C 0.63321(13) 0.70824(12) 0.22091(9) 0.0150(3) Uani 1 1 d .
C37 C 0.64911(14) 0.62408(13) 0.15969(11) 0.0211(3) Uani 1 1 d .
H37 H 0.5762 0.6177 0.1422 0.025 Uiso 1 1 calc R
C38 C 0.76884(15) 0.55003(14) 0.12414(12) 0.0274(3) Uani 1 1 d .
H38 H 0.7769 0.4935 0.0829 0.033 Uiso 1 1 calc R
C39 C 0.87684(14) 0.55755(14) 0.14812(12) 0.0266(3) Uani 1 1 d .
H39 H 0.9590 0.5068 0.1235 0.032 Uiso 1 1 calc R
C40 C 0.86355(15) 0.63992(15) 0.20832(12) 0.0282(4) Uani 1 1 d .
H40 H 0.9373 0.6460 0.2250 0.034 Uiso 1 1 calc R
C41 C 0.74426(14) 0.71367(14) 0.24469(11) 0.0228(3) Uani 1 1 d .
H41 H 0.7372 0.7691 0.2866 0.027 Uiso 1 1 calc R
N1 N 0.16658(10) 0.89385(10) 0.21020(8) 0.0138(2) Uani 1 1 d .
N2 N 0.18009(10) 0.72986(10) 0.36883(8) 0.0137(2) Uani 1 1 d .
N3 N 0.32154(11) 0.91309(10) 0.33452(8) 0.0136(2) Uani 1 1 d .
O1 O 0.40691(9) 0.74504(8) 0.23831(6) 0.01386(19) Uani 1 1 d .
Si1 Si 0.26280(3) 0.81996(3) 0.28774(2) 0.01155(9) Uani 1 1 d .

loop_
_atom_site_aniso_label
_atom_site_aniso_U_11
_atom_site_aniso_U_22
_atom_site_aniso_U_33
_atom_site_aniso_U_23
_atom_site_aniso_U_13
_atom_site_aniso_U_12
C1 0.0170(7) 0.0309(8) 0.0228(7) 0.0032(6) -0.0084(6) -0.0056(6)
C2 0.0133(6) 0.0156(6) 0.0199(7) -0.0037(5) -0.0066(5) -0.0020(5)
C3 0.0121(6) 0.0198(7) 0.0195(7) -0.0033(6) -0.0046(5) -0.0041(5)
C4 0.0139(6) 0.0173(7) 0.0163(6) -0.0043(5) -0.0030(5) -0.0038(5)
C5 0.0171(7) 0.0239(8) 0.0259(8) 0.0017(6) -0.0045(6) -0.0081(6)
C6 0.0143(6) 0.0159(6) 0.0123(6) 0.0008(5) -0.0045(5) -0.0033(5)
C7 0.0173(7) 0.0181(7) 0.0162(7) -0.0002(5) -0.0075(5) -0.0043(5)
C8 0.0230(7) 0.0219(7) 0.0154(7) -0.0039(6) -0.0054(6) -0.0037(6)
C9 0.0241(8) 0.0243(8) 0.0146(7) 0.0027(6) -0.0018(6) -0.0065(6)
C10 0.0246(8) 0.0181(7) 0.0205(7) 0.0028(6) -0.0034(6) -0.0082(6)
C11 0.0157(7) 0.0153(7) 0.0180(7) -0.0004(5) -0.0061(5) -0.0021(5)
C12 0.0298(8) 0.0181(7) 0.0150(7) -0.0016(5) -0.0053(6) -0.0093(6)
C13 0.0349(9) 0.0196(7) 0.0287(8) -0.0028(6) -0.0145(7) -0.0049(7)
C14 0.0270(8) 0.0260(8) 0.0297(8) -0.0080(7) -0.0060(7) -0.0102(7)
C15 0.0196(7) 0.0139(6) 0.0172(7) 0.0003(5) -0.0056(5) -0.0045(5)
C16 0.0254(8) 0.0220(7) 0.0254(8) -0.0018(6) -0.0082(6) -0.0089(6)
C17 0.0259(8) 0.0176(7) 0.0246(8) -0.0021(6) -0.0089(6) -0.0020(6)
C18 0.0124(6) 0.0151(6) 0.0155(6) 0.0029(5) -0.0040(5) -0.0048(5)
C19 0.0176(7) 0.0168(7) 0.0168(7) 0.0015(5) -0.0046(5) -0.0071(5)
C20 0.0231(7) 0.0152(7) 0.0227(7) 0.0008(6) -0.0052(6) -0.0026(6)
C21 0.0251(8) 0.0214(7) 0.0200(7) 0.0058(6) -0.0086(6) -0.0030(6)
C22 0.0226(7) 0.0254(8) 0.0133(7) 0.0024(6) -0.0061(6) -0.0046(6)
C23 0.0145(7) 0.0200(7) 0.0154(6) 0.0006(5) -0.0023(5) -0.0051(6)
C24 0.0250(7) 0.0138(6) 0.0181(7) 0.0000(5) -0.0073(6) -0.0057(6)
C25 0.0248(8) 0.0300(8) 0.0324(9) -0.0105(7) -0.0089(7) -0.0067(7)
C26 0.0249(8) 0.0235(8) 0.0210(7) -0.0029(6) -0.0043(6) -0.0068(6)
C27 0.0214(7) 0.0217(7) 0.0154(7) -0.0013(6) -0.0047(6) -0.0037(6)
C28 0.0287(9) 0.0327(9) 0.0222(8) -0.0056(7) 0.0021(7) -0.0039(7)
C29 0.0305(8) 0.0253(8) 0.0232(8) -0.0031(6) -0.0103(6) -0.0065(7)
C30 0.0135(6) 0.0163(6) 0.0140(6) 0.0012(5) -0.0056(5) -0.0066(5)
C31 0.0138(6) 0.0156(6) 0.0138(6) 0.0013(5) -0.0052(5) -0.0048(5)
C32 0.0194(7) 0.0155(6) 0.0148(6) -0.0021(5) -0.0034(5) -0.0017(5)
C33 0.0298(8) 0.0168(7) 0.0189(7) -0.0053(6) -0.0068(6) -0.0040(6)
C34 0.0316(8) 0.0200(7) 0.0224(7) -0.0015(6) -0.0132(6) -0.0111(6)
C35 0.0195(7) 0.0205(7) 0.0225(7) -0.0013(6) -0.0092(6) -0.0076(6)
C36 0.0151(7) 0.0144(6) 0.0134(6) 0.0037(5) -0.0028(5) -0.0046(5)
C37 0.0167(7) 0.0198(7) 0.0261(8) -0.0043(6) -0.0031(6) -0.0046(6)
C38 0.0230(8) 0.0212(8) 0.0353(9) -0.0104(7) 0.0006(7) -0.0036(6)
C39 0.0159(7) 0.0192(7) 0.0357(9) -0.0009(6) 0.0018(6) 0.0003(6)
C40 0.0155(7) 0.0315(9) 0.0366(9) -0.0016(7) -0.0069(6) -0.0054(6)
C41 0.0164(7) 0.0260(8) 0.0267(8) -0.0062(6) -0.0056(6) -0.0043(6)
N1 0.0137(5) 0.0153(5) 0.0126(5) 0.0000(4) -0.0038(4) -0.0046(4)
N2 0.0124(5) 0.0143(5) 0.0138(5) 0.0016(4) -0.0045(4) -0.0035(4)
N3 0.0144(5) 0.0134(5) 0.0136(5) -0.0020(4) -0.0044(4) -0.0035(4)
O1 0.0124(4) 0.0147(5) 0.0157(5) -0.0034(4) -0.0037(4) -0.0040(4)
Si1 0.01159(17) 0.01167(17) 0.01159(17) -0.00076(13) -0.00351(13) -0.00308(13)

loop_
_atom_type_symbol
_atom_type_description
_atom_type_scat_dispersion_real
_atom_type_scat_dispersion_imag
_atom_type_scat_source
C C 0.0033 0.0016 'International Tables Vol C Tables 4.2.6.8 and 6.1.1.4'
H H 0.0000 0.0000 'International Tables Vol C Tables 4.2.6.8 and 6.1.1.4'
N N 0.0061 0.0033 'International Tables Vol C Tables 4.2.6.8 and 6.1.1.4'
Si Si 0.0817 0.0704 'International Tables Vol C Tables 4.2.6.8 and 6.1.1.4'
O O 0.0106 0.0060 'International Tables Vol C Tables 4.2.6.8 and 6.1.1.4'

loop_
_geom_angle_atom_site_label_1
_geom_angle_atom_site_label_2
_geom_angle_atom_site_label_3
_geom_angle
C2 C1 H1A 109.5
C2 C1 H1B 109.5
H1A C1 H1B 109.5
C2 C1 H1C 109.5
H1A C1 H1C 109.5
H1B C1 H1C 109.5
C3 C2 N1 121.29(12)
C3 C2 C1 121.15(13)
N1 C2 C1 117.55(12)
C2 C3 C4 128.66(13)
C2 C3 H3 115.7
C4 C3 H3 115.7
C5 C4 N2 121.88(13)
C5 C4 C3 120.82(13)
N2 C4 C3 117.31(11)
C4 C5 H5A 120.0
C4 C5 H5B 120.0
H5A C5 H5B 120.0
C7 C6 C11 121.11(12)
C7 C6 N1 118.69(11)
C11 C6 N1 120.19(12)
C8 C7 C6 118.43(13)
C8 C7 C12 118.34(13)
C6 C7 C12 123.20(12)
C9 C8 C7 121.15(14)
C9 C8 H8 119.4
C7 C8 H8 119.4
C10 C9 C8 119.74(13)
C10 C9 H9 120.1
C8 C9 H9 120.1
C9 C10 C11 121.42(13)
C9 C10 H10 119.3
C11 C10 H10 119.3
C10 C11 C6 118.14(13)
C10 C11 C15 118.33(12)
C6 C11 C15 123.53(12)
C7 C12 C13 111.71(12)
C7 C12 C14 110.22(12)
C13 C12 C14 110.33(12)
C7 C12 H12 108.2
C13 C12 H12 108.2
C14 C12 H12 108.2
C12 C13 H13A 109.5
C12 C13 H13B 109.5
H13A C13 H13B 109.5
C12 C13 H13C 109.5
H13A C13 H13C 109.5
H13B C13 H13C 109.5
C12 C14 H14A 109.5
C12 C14 H14B 109.5
H14A C14 H14B 109.5
C12 C14 H14C 109.5
H14A C14 H14C 109.5
H14B C14 H14C 109.5
C11 C15 C16 110.53(12)
C11 C15 C17 111.85(12)
C16 C15 C17 110.06(12)
C11 C15 H15 108.1
C16 C15 H15 108.1
C17 C15 H15 108.1
C15 C16 H16A 109.5
C15 C16 H16B 109.5
H16A C16 H16B 109.5
C15 C16 H16C 109.5
H16A C16 H16C 109.5
H16B C16 H16C 109.5
C15 C17 H17A 109.5
C15 C17 H17B 109.5
H17A C17 H17B 109.5
C15 C17 H17C 109.5
H17A C17 H17C 109.5
H17B C17 H17C 109.5
C23 C18 C19 121.36(12)
C23 C18 N2 119.97(12)
C19 C18 N2 118.64(12)
C20 C19 C18 117.90(13)
C20 C19 C24 119.47(13)
C18 C19 C24 122.61(12)
C21 C20 C19 121.35(14)
C21 C20 H20 119.3
C19 C20 H20 119.3
C22 C21 C20 120.06(13)
C22 C21 H21 120.0
C20 C21 H21 120.0
C21 C22 C23 121.18(13)
C21 C22 H22 119.4
C23 C22 H22 119.4
C22 C23 C18 118.13(13)
C22 C23 C27 118.56(13)
C18 C23 C27 123.31(12)
C19 C24 C26 112.73(12)
C19 C24 C25 111.04(12)
C26 C24 C25 110.57(12)
C19 C24 H24 107.4
C26 C24 H24 107.4
C25 C24 H24 107.4
C24 C25 H25A 109.5
C24 C25 H25B 109.5
H25A C25 H25B 109.5
C24 C25 H25C 109.5
H25A C25 H25C 109.5
H25B C25 H25C 109.5
C24 C26 H26A 109.5
C24 C26 H26B 109.5
H26A C26 H26B 109.5
C24 C26 H26C 109.5
H26A C26 H26C 109.5
H26B C26 H26C 109.5
C23 C27 C29 110.75(12)
C23 C27 C28 111.66(12)
C29 C27 C28 109.86(13)
C23 C27 H27 108.2
C29 C27 H27 108.2
C28 C27 H27 108.2
C27 C28 H28A 109.5
C27 C28 H28B 109.5
H28A C28 H28B 109.5
C27 C28 H28C 109.5
H28A C28 H28C 109.5
H28B C28 H28C 109.5
C27 C29 H29A 109.5
C27 C29 H29B 109.5
H29A C29 H29B 109.5
C27 C29 H29C 109.5
H29A C29 H29C 109.5
H29B C29 H29C 109.5
C31 C30 O1 112.43(11)
C31 C30 C36 133.83(12)
O1 C30 C36 113.72(11)
C30 C31 N3 112.05(11)
C30 C31 C35 131.74(13)
N3 C31 C35 116.18(12)
C33 C32 N3 122.41(13)
C33 C32 H32 118.8
N3 C32 H32 118.8
C32 C33 C34 118.51(14)
C32 C33 H33 120.7
C34 C33 H33 120.7
C35 C34 C33 121.14(14)
C35 C34 H34 119.4
C33 C34 H34 119.4
C34 C35 C31 120.93(14)
C34 C35 H35 119.5
C31 C35 H35 119.5
C37 C36 C41 116.92(13)
C37 C36 C30 119.26(12)
C41 C36 C30 123.79(13)
C38 C37 C36 121.40(14)
C38 C37 H37 119.3
C36 C37 H37 119.3
C39 C38 C37 120.63(15)
C39 C38 H38 119.7
C37 C38 H38 119.7
C40 C39 C38 119.01(14)
C40 C39 H39 120.5
C38 C39 H39 120.5
C39 C40 C41 120.77(15)
C39 C40 H40 119.6
C41 C40 H40 119.6
C40 C41 C36 121.27(14)
C40 C41 H41 119.4
C36 C41 H41 119.4
C2 N1 C6 118.65(11)
C2 N1 Si1 120.10(9)
C6 N1 Si1 120.90(9)
C4 N2 C18 117.65(10)
C4 N2 Si1 122.97(9)
C18 N2 Si1 119.38(9)
C32 N3 C31 120.83(11)
C32 N3 Si1 129.67(10)
C31 N3 Si1 109.47(9)
C30 O1 Si1 113.63(8)
O1 Si1 N1 114.02(5)
O1 Si1 N2 113.85(5)
N1 Si1 N2 105.59(6)
O1 Si1 N3 92.30(5)
N1 Si1 N3 115.91(5)
N2 Si1 N3 115.24(6)

loop_
_geom_bond_atom_site_label_1
_geom_bond_atom_site_label_2
_geom_bond_distance
C1 C2 1.4735(19)
C1 H1A 0.9800
C1 H1B 0.9800
C1 H1C 0.9800
C2 C3 1.3647(19)
C2 N1 1.4179(17)
C3 C4 1.4401(19)
C3 H3 0.9500
C4 C5 1.3705(19)
C4 N2 1.4187(17)
C5 H5A 0.9500
C5 H5B 0.9500
C6 C7 1.4029(19)
C6 C11 1.4056(18)
C6 N1 1.4598(16)
C7 C8 1.3956(19)
C7 C12 1.5215(19)
C8 C9 1.383(2)
C8 H8 0.9500
C9 C10 1.379(2)
C9 H9 0.9500
C10 C11 1.3972(19)
C10 H10 0.9500
C11 C15 1.513(2)
C12 C13 1.526(2)
C12 C14 1.533(2)
C12 H12 1.0000
C13 H13A 0.9800
C13 H13B 0.9800
C13 H13C 0.9800
C14 H14A 0.9800
C14 H14B 0.9800
C14 H14C 0.9800
C15 C16 1.532(2)
C15 C17 1.5321(19)
C15 H15 1.0000
C16 H16A 0.9800
C16 H16B 0.9800
C16 H16C 0.9800
C17 H17A 0.9800
C17 H17B 0.9800
C17 H17C 0.9800
C18 C23 1.4035(19)
C18 C19 1.408(2)
C18 N2 1.4557(16)
C19 C20 1.3942(19)
C19 C24 1.5227(19)
C20 C21 1.381(2)
C20 H20 0.9500
C21 C22 1.376(2)
C21 H21 0.9500
C22 C23 1.3977(19)
C22 H22 0.9500
C23 C27 1.518(2)
C24 C26 1.526(2)
C24 C25 1.532(2)
C24 H24 1.0000
C25 H25A 0.9800
C25 H25B 0.9800
C25 H25C 0.9800
C26 H26A 0.9800
C26 H26B 0.9800
C26 H26C 0.9800
C27 C29 1.532(2)
C27 C28 1.535(2)
C27 H27 1.0000
C28 H28A 0.9800
C28 H28B 0.9800
C28 H28C 0.9800
C29 H29A 0.9800
C29 H29B 0.9800
C29 H29C 0.9800
C30 C31 1.3643(19)
C30 O1 1.4116(15)
C30 C36 1.4516(19)
C31 N3 1.4288(17)
C31 C35 1.4440(19)
C32 C33 1.342(2)
C32 N3 1.3793(18)
C32 H32 0.9500
C33 C34 1.438(2)
C33 H33 0.9500
C34 C35 1.346(2)
C34 H34 0.9500
C35 H35 0.9500
C36 C37 1.400(2)
C36 C41 1.405(2)
C37 C38 1.384(2)
C37 H37 0.9500
C38 C39 1.383(2)
C38 H38 0.9500
C39 C40 1.380(2)
C39 H39 0.9500
C40 C41 1.382(2)
C40 H40 0.9500
C41 H41 0.9500
N1 Si1 1.7055(11)
N2 Si1 1.7075(11)
N3 Si1 1.7468(12)
O1 Si1 1.6345(10)

loop_
_geom_torsion_atom_site_label_1
_geom_torsion_atom_site_label_2
_geom_torsion_atom_site_label_3
_geom_torsion_atom_site_label_4
_geom_torsion
N1 C2 C3 C4 -4.3(2)
C1 C2 C3 C4 176.41(14)
C2 C3 C4 C5 -170.20(15)
C2 C3 C4 N2 9.4(2)
C11 C6 C7 C8 1.0(2)
N1 C6 C7 C8 -179.72(12)
C11 C6 C7 C12 -177.14(13)
N1 C6 C7 C12 2.2(2)
C6 C7 C8 C9 -0.7(2)
C12 C7 C8 C9 177.49(14)
C7 C8 C9 C10 0.0(2)
C8 C9 C10 C11 0.4(2)
C9 C10 C11 C6 -0.2(2)
C9 C10 C11 C15 179.83(13)
C7 C6 C11 C10 -0.6(2)
N1 C6 C11 C10 -179.84(12)
C7 C6 C11 C15 179.45(13)
N1 C6 C11 C15 0.2(2)
C8 C7 C12 C13 58.06(17)
C6 C7 C12 C13 -123.81(15)
C8 C7 C12 C14 -64.97(17)
C6 C7 C12 C14 113.16(15)
C10 C11 C15 C16 -64.46(16)
C6 C11 C15 C16 115.54(14)
C10 C11 C15 C17 58.55(17)
C6 C11 C15 C17 -121.45(14)
C23 C18 C19 C20 0.5(2)
N2 C18 C19 C20 -177.83(12)
C23 C18 C19 C24 179.12(12)
N2 C18 C19 C24 0.75(19)
C18 C19 C20 C21 -0.2(2)
C24 C19 C20 C21 -178.85(13)
C19 C20 C21 C22 0.3(2)
C20 C21 C22 C23 -0.6(2)
C21 C22 C23 C18 0.9(2)
C21 C22 C23 C27 -178.82(13)
C19 C18 C23 C22 -0.9(2)
N2 C18 C23 C22 177.47(12)
C19 C18 C23 C27 178.86(12)
N2 C18 C23 C27 -2.79(19)
C20 C19 C24 C26 -35.51(18)
C18 C19 C24 C26 145.93(13)
C20 C19 C24 C25 89.19(16)
C18 C19 C24 C25 -89.37(16)
C22 C23 C27 C29 61.69(16)
C18 C23 C27 C29 -118.05(15)
C22 C23 C27 C28 -61.08(17)
C18 C23 C27 C28 119.18(15)
O1 C30 C31 N3 1.63(15)
C36 C30 C31 N3 -176.83(13)
O1 C30 C31 C35 -176.33(13)
C36 C30 C31 C35 5.2(3)
N3 C32 C33 C34 0.2(2)
C32 C33 C34 C35 -0.5(2)
C33 C34 C35 C31 1.0(2)
C30 C31 C35 C34 176.75(14)
N3 C31 C35 C34 -1.14(19)
C31 C30 C36 C37 -172.90(14)
O1 C30 C36 C37 8.66(17)
C31 C30 C36 C41 9.2(2)
O1 C30 C36 C41 -169.20(12)
C41 C36 C37 C38 -0.2(2)
C30 C36 C37 C38 -178.18(13)
C36 C37 C38 C39 -0.2(2)
C37 C38 C39 C40 0.1(2)
C38 C39 C40 C41 0.3(2)
C39 C40 C41 C36 -0.7(2)
C37 C36 C41 C40 0.6(2)
C30 C36 C41 C40 178.53(14)
C3 C2 N1 C6 159.60(13)
C1 C2 N1 C6 -21.11(18)
C3 C2 N1 Si1 -13.63(18)
C1 C2 N1 Si1 165.66(10)
C7 C6 N1 C2 -81.61(16)
C11 C6 N1 C2 97.69(15)
C7 C6 N1 Si1 91.57(14)
C11 C6 N1 Si1 -89.13(14)
C5 C4 N2 C18 3.97(19)
C3 C4 N2 C18 -175.58(12)
C5 C4 N2 Si1 -176.24(11)
C3 C4 N2 Si1 4.21(17)
C23 C18 N2 C4 -83.14(16)
C19 C18 N2 C4 95.26(15)
C23 C18 N2 Si1 97.07(13)
C19 C18 N2 Si1 -84.54(14)
C33 C32 N3 C31 -0.4(2)
C33 C32 N3 Si1 -178.09(11)
C30 C31 N3 C32 -177.48(11)
C35 C31 N3 C32 0.83(17)
C30 C31 N3 Si1 0.66(13)
C35 C31 N3 Si1 178.97(9)
C31 C30 O1 Si1 -3.44(13)
C36 C30 O1 Si1 175.35(8)
C30 O1 Si1 N1 122.99(9)
C30 O1 Si1 N2 -115.76(9)
C30 O1 Si1 N3 3.22(9)
C2 N1 Si1 O1 147.74(10)
C6 N1 Si1 O1 -25.34(12)
C2 N1 Si1 N2 22.01(12)
C6 N1 Si1 N2 -151.07(10)
C2 N1 Si1 N3 -106.88(10)
C6 N1 Si1 N3 80.04(11)
C4 N2 Si1 O1 -143.43(10)
C18 N2 Si1 O1 36.36(11)
C4 N2 Si1 N1 -17.59(12)
C18 N2 Si1 N1 162.19(10)
C4 N2 Si1 N3 111.68(11)
C18 N2 Si1 N3 -68.53(11)
C32 N3 Si1 O1 175.71(12)
C31 N3 Si1 O1 -2.22(9)
C32 N3 Si1 N1 57.52(13)
C31 N3 Si1 N1 -120.41(9)
C32 N3 Si1 N2 -66.50(13)
C31 N3 Si1 N2 115.58(9)
